data_7158490
loop_
_publ_author_name
'Kudale, Vishal Suresh'
'Zheng, Sheng'
'Huang, Sheng-Hua'
'Chang, Yu-Lun'
'Wang, Jeh-Jeng'

_publ_section_title
;
 A metal-free strategy for the cross-dehydrogenative coupling of
 1,3-dicarbonyl compounds with 2-methoxyethanol.
;
_journal_issue 6
_journal_name_full 'Organic &amp; biomolecular chemistry'
_journal_page_first 1226
_journal_page_last 1230
_journal_paper_doi 10.1039/d1ob02290c
_journal_volume 20
_journal_year 2022
_chemical_absolute_configuration rm
_chemical_formula_moiety 'C31 H22 F2 O4'
_chemical_formula_sum 'C31 H22 F2 O4'
_chemical_formula_weight 496.48
_space_group_crystal_system monoclinic
_space_group_IT_number 4
_space_group_name_Hall 'P 2yb'
_space_group_name_H-M_alt 'P 1 21 1'
_atom_sites_solution_hydrogens geom
_atom_sites_solution_primary dual
_audit_creation_date 2021-05-03
_audit_creation_method
;
Olex2 1.3-alpha
(compiled 2020.07.16 svn.r6f6c53a7 for OlexSys, GUI svn.r6139)
;
_audit_update_record
;
2021-05-08 deposited with the CCDC.	2022-01-06 downloaded from the CCDC.
;
_cell_angle_alpha 90
_cell_angle_beta 94.580(5)
_cell_angle_gamma 90
_cell_formula_units_Z 2
_cell_length_a 7.8605(5)
_cell_length_b 11.7131(10)
_cell_length_c 13.7225(7)
_cell_measurement_reflns_used 9704
_cell_measurement_temperature 143(2)
_cell_measurement_theta_max 26.5040
_cell_measurement_theta_min 2.2750
_cell_volume 1259.41(15)
_computing_cell_refinement 'CrysAlisPro 1.171.41.56a (Rigaku OD, 2020)'
_computing_data_collection 'CrysAlisPro 1.171.41.56a (Rigaku OD, 2020)'
_computing_data_reduction 'CrysAlisPro 1.171.41.56a (Rigaku OD, 2020)'
_computing_molecular_graphics 'Olex2 1.3-alpha (Dolomanov et al., 2009)'
_computing_publication_material 'Olex2 1.3-alpha (Dolomanov et al., 2009)'
_computing_structure_refinement 'SHELXL 2018/3 (Sheldrick, 2015)'
_computing_structure_solution 'SHELXT 2018/2 (Sheldrick, 2018)'
_diffrn_ambient_temperature 143(2)
_diffrn_detector 'Hybrid Pixel Array Detector'
_diffrn_detector_area_resol_mean 10.0000
_diffrn_measured_fraction_theta_full 0.991
_diffrn_measured_fraction_theta_max 0.991
_diffrn_measurement_details
;
List of Runs (angles in degrees, time in seconds):

  # Type    Start    End  Width  t~exp~   \w     \q     \k     \f   Frames
#--------------------------------------------------------------------------
  1  \w    -15.00 100.00   0.50   13.63    --   10.60  77.00   0.00  230
  2  \w    -79.00  36.00   0.50   13.63    --   10.60 -77.00 120.00  230
  3  \w    -79.00  41.00   0.50   13.63    --   10.60 -57.00 -90.00  240
  4  \w    -15.00 100.00   0.50   13.63    --   10.60  77.00-180.00  230
  5  \w    -79.00  41.00   0.50   13.63    --   10.60 -57.00-120.00  240
  6  \w    -17.00 100.00   0.50   13.63    --   10.60  82.00  60.00  234
  7  \w    -79.00  41.00   0.50   13.63    --   10.60 -57.00   0.00  240
;
_diffrn_measurement_device 'four-circle diffractometer'
_diffrn_measurement_device_type 'XtaLAB Pro II AFC12 (RINC): Kappa single'
_diffrn_measurement_method '\w scans'
_diffrn_orient_matrix_type 'CrysAlisPro convention (1999,Acta A55,543-557)'
_diffrn_orient_matrix_UB_11 0.0686750000
_diffrn_orient_matrix_UB_12 -0.0162300000
_diffrn_orient_matrix_UB_13 -0.0277134000
_diffrn_orient_matrix_UB_21 -0.0457944000
_diffrn_orient_matrix_UB_22 0.0212102000
_diffrn_orient_matrix_UB_23 -0.0429828000
_diffrn_orient_matrix_UB_31 0.0372668000
_diffrn_orient_matrix_UB_32 0.0543387000
_diffrn_orient_matrix_UB_33 0.0085301000
_diffrn_radiation_monochromator mirror
_diffrn_radiation_probe x-ray
_diffrn_radiation_type 'Mo K\a'
_diffrn_radiation_wavelength 0.71073
_diffrn_reflns_av_R_equivalents 0.0443
_diffrn_reflns_av_unetI/netI 0.0474
_diffrn_reflns_Laue_measured_fraction_full 0.991
_diffrn_reflns_Laue_measured_fraction_max 0.991
_diffrn_reflns_limit_h_max 9
_diffrn_reflns_limit_h_min -9
_diffrn_reflns_limit_k_max 13
_diffrn_reflns_limit_k_min -13
_diffrn_reflns_limit_l_max 16
_diffrn_reflns_limit_l_min -16
_diffrn_reflns_number 16457
_diffrn_reflns_point_group_measured_fraction_full 0.968
_diffrn_reflns_point_group_measured_fraction_max 0.968
_diffrn_reflns_theta_full 24.997
_diffrn_reflns_theta_max 24.997
_diffrn_reflns_theta_min 2.289
_diffrn_source 'micro-focus sealed X-ray tube'
_diffrn_source_type 'Rigaku (Mo) X-ray Source'
_exptl_absorpt_coefficient_mu 0.096
_exptl_absorpt_correction_T_max 1.00000
_exptl_absorpt_correction_T_min 0.72629
_exptl_absorpt_correction_type multi-scan
_exptl_absorpt_process_details
;
CrysAlisPro 1.171.41.56a (Rigaku Oxford Diffraction, 2020)
Empirical absorption correction using spherical harmonics,
 implemented in SCALE3 ABSPACK scaling algorithm.
;
_exptl_crystal_colour 'clear light colourless'
_exptl_crystal_colour_lustre clear
_exptl_crystal_colour_modifier light
_exptl_crystal_colour_primary colourless
_exptl_crystal_density_diffrn 1.309
_exptl_crystal_description block
_exptl_crystal_F_000 516
_exptl_crystal_size_max 0.1
_exptl_crystal_size_mid 0.0
_exptl_crystal_size_min 0.0
_refine_diff_density_max 0.847
_refine_diff_density_min -0.238
_refine_diff_density_rms 0.051
_refine_ls_abs_structure_details
;
 Refined as an inversion twin.
;
_refine_ls_abs_structure_Flack -0.7(14)
_refine_ls_extinction_coef 0.028(6)
_refine_ls_extinction_expression Fc^*^=kFc[1+0.001xFc^2^\l^3^/sin(2\q)]^-1/4^
_refine_ls_extinction_method 'SHELXL-2018/3 (Sheldrick 2018)'
_refine_ls_goodness_of_fit_ref 1.011
_refine_ls_hydrogen_treatment constr
_refine_ls_matrix_type full
_refine_ls_number_parameters 336
_refine_ls_number_reflns 4297
_refine_ls_number_restraints 955
_refine_ls_restrained_S_all 1.000
_refine_ls_R_factor_all 0.0627
_refine_ls_R_factor_gt 0.0534
_refine_ls_shift/su_max 0.001
_refine_ls_shift/su_mean 0.000
_refine_ls_structure_factor_coef Fsqd
_refine_ls_weighting_details 'w=1/[\s^2^(Fo^2^)+(0.1032P)^2^] where P=(Fo^2^+2Fc^2^)/3'
_refine_ls_weighting_scheme calc
_refine_ls_wR_factor_gt 0.1404
_refine_ls_wR_factor_ref 0.1473
_reflns_Friedel_coverage 0.855
_reflns_Friedel_fraction_full 0.944
_reflns_Friedel_fraction_max 0.944
_reflns_number_gt 3603
_reflns_number_total 4297
_reflns_threshold_expression 'I > 2\s(I)'
_cod_data_source_file d1ob02290c2.cif
_cod_data_source_block k11005-jjw-b
_cod_depositor_comments 'Adding full bibliography for 7158490--7158491.cif.'
_cod_database_code 7158490
_shelx_shelxl_version_number 2018/3
_shelx_space_group_comment
;
The symmetry employed for this shelxl refinement is uniquely defined
by the following loop, which should always be used as a source of
symmetry information in preference to the above space-group names.
They are only intended as comments.
;
_reflns_odcompleteness_completeness 99.63
_reflns_odcompleteness_iscentric 1
_reflns_odcompleteness_theta 26.32
_olex2_refinement_description
;
1. Twinned data refinement
 Scales: 1.7(14)
 -0.7(14)
2. Fixed Uiso
 At 1.2 times of:
  All C(H) groups, All C(H,H) groups
3. Uiso/Uaniso restraints and constraints
C1 \\sim C2 \\sim C3 \\sim C4 \\sim C5 \\sim C6 \\sim C7 \\sim C8 \\sim C9
\\sim C10 \\sim C11 \\sim C12 \\sim C13 \\sim C14 \\sim C15 \\sim C16 \\sim C17
\\sim C18 \\sim C19 \\sim C20 \\sim C21 \\sim C22 \\sim C23 \\sim C24 \\sim C25
\\sim C26 \\sim C27 \\sim C28 \\sim C29 \\sim C30 \\sim C31 \\sim O1 \\sim O2
\\sim O3 \\sim O4 \\sim F1 \\sim F2: within 3.8A with sigma of 0.01 and sigma
for terminal atoms of 0.02 within 3.8A
4.a Ternary CH refined with riding coordinates:
 C2(H2), C17(H17)
4.b Secondary CH2 refined with riding coordinates:
 C1(H1A,H1B)
4.c Aromatic/amide H refined with riding coordinates:
 C5(H5), C6(H6), C8(H8), C9(H9), C12(H12), C13(H13), C14(H14), C15(H15),
 C16(H16), C20(H20), C21(H21), C23(H23), C24(H24), C27(H27), C28(H28), C29(H29),
  C30(H30), C31(H31)
;
_smtbx_masks_void_probe_radius 1.2
_smtbx_masks_void_truncation_radius 1.2
_olex2_submission_special_instructions 'No special instructions were received'
_oxdiff_exptl_absorpt_empirical_details
;
Empirical correction (ABSPACK) includes:
- Absorption correction using spherical harmonics
- Frame scaling
;
_oxdiff_exptl_absorpt_empirical_full_max 1.666
_oxdiff_exptl_absorpt_empirical_full_min 0.505

loop_
_space_group_symop_operation_xyz
'x, y, z'
'-x, y+1/2, -z'

loop_
_atom_site_label
_atom_site_type_symbol
_atom_site_fract_x
_atom_site_fract_y
_atom_site_fract_z
_atom_site_U_iso_or_equiv
_atom_site_adp_type
_atom_site_occupancy
_atom_site_site_symmetry_order
_atom_site_calc_flag
_atom_site_refinement_flags_posn
_atom_site_refinement_flags_adp
_atom_site_refinement_flags_occupancy
_atom_site_disorder_assembly
_atom_site_disorder_group
F1 F 0.5476(3) 0.9767(2) 0.2871(2) 0.0627(8) Uani 1 1 d . U . . .
F2 F 0.9822(6) 0.0663(4) 0.6797(3) 0.1209(16) Uani 1 1 d . U . . .
O1 O 0.5210(4) 0.5161(3) 0.05329(18) 0.0511(8) Uani 1 1 d . U . . .
O2 O 0.5982(4) 0.2485(3) 0.1283(2) 0.0518(8) Uani 1 1 d . U . . .
O3 O 0.6100(4) 0.4551(3) 0.43388(18) 0.0506(8) Uani 1 1 d . U . . .
O4 O 0.2740(4) 0.3016(3) 0.44921(18) 0.0504(8) Uani 1 1 d . U . . .
C1 C 0.4495(5) 0.3928(4) 0.2561(2) 0.0390(9) Uani 1 1 d . U . . .
H1A H 0.399425 0.459209 0.284842 0.047 Uiso 1 1 calc R U . . .
H1B H 0.366161 0.362421 0.206833 0.047 Uiso 1 1 calc R U . . .
C2 C 0.6095(5) 0.4303(4) 0.2061(3) 0.0388(9) Uani 1 1 d . U . . .
H2 H 0.698892 0.453245 0.256128 0.047 Uiso 1 1 calc R U . . .
C3 C 0.5604(5) 0.5329(4) 0.1399(2) 0.0403(9) Uani 1 1 d . U . . .
C4 C 0.5571(5) 0.6492(4) 0.1823(3) 0.0375(9) Uani 1 1 d . U . . .
C5 C 0.5989(5) 0.6728(4) 0.2807(3) 0.0419(9) Uani 1 1 d . U . . .
H5 H 0.629328 0.613260 0.323461 0.050 Uiso 1 1 calc R U . . .
C6 C 0.5960(5) 0.7829(4) 0.3160(3) 0.0446(10) Uani 1 1 d . U . . .
H6 H 0.625102 0.798435 0.381654 0.053 Uiso 1 1 calc R U . . .
C7 C 0.5491(5) 0.8687(4) 0.2516(3) 0.0434(9) Uani 1 1 d . U . . .
C8 C 0.5041(5) 0.8504(4) 0.1541(3) 0.0455(10) Uani 1 1 d . U . . .
H8 H 0.471693 0.910669 0.112556 0.055 Uiso 1 1 calc R U . . .
C9 C 0.5083(5) 0.7399(4) 0.1196(3) 0.0398(9) Uani 1 1 d . U . . .
H9 H 0.478416 0.725448 0.053798 0.048 Uiso 1 1 calc R U . . .
C10 C 0.6768(5) 0.3365(4) 0.1438(2) 0.0402(9) Uani 1 1 d . U . . .
C11 C 0.8440(5) 0.3545(4) 0.1011(3) 0.0404(9) Uani 1 1 d . U . . .
C12 C 0.9406(5) 0.4542(4) 0.1175(3) 0.0464(10) Uani 1 1 d . U . . .
H12 H 0.900369 0.512508 0.155486 0.056 Uiso 1 1 calc R U . . .
C13 C 1.0938(5) 0.4659(5) 0.0780(3) 0.0525(11) Uani 1 1 d . U . . .
H13 H 1.158211 0.531902 0.089311 0.063 Uiso 1 1 calc R U . . .
C14 C 1.1530(6) 0.3785(5) 0.0205(3) 0.0564(12) Uani 1 1 d . U . . .
H14 H 1.257240 0.386623 -0.006334 0.068 Uiso 1 1 calc R U . . .
C15 C 1.0608(6) 0.2822(5) 0.0034(3) 0.0628(13) Uani 1 1 d . U . . .
H15 H 1.101416 0.224923 -0.035580 0.075 Uiso 1 1 calc R U . . .
C16 C 0.9055(5) 0.2683(5) 0.0439(3) 0.0528(11) Uani 1 1 d . U . . .
H16 H 0.842979 0.201535 0.032786 0.063 Uiso 1 1 calc R U . . .
C17 C 0.4870(5) 0.3019(4) 0.3362(2) 0.0393(9) Uani 1 1 d . U . . .
H17 H 0.545697 0.236762 0.309149 0.047 Uiso 1 1 calc R U . . .
C18 C 0.5988(5) 0.3525(4) 0.4233(3) 0.0422(9) Uani 1 1 d . U . . .
C19 C 0.6948(5) 0.2723(4) 0.4927(3) 0.0422(9) Uani 1 1 d . U . . .
C20 C 0.6733(5) 0.1565(4) 0.4890(3) 0.0470(10) Uani 1 1 d . U . . .
H20 H 0.593108 0.125405 0.443055 0.056 Uiso 1 1 calc R U . . .
C21 C 0.7685(6) 0.0846(5) 0.5524(3) 0.0568(12) Uani 1 1 d . U . . .
H21 H 0.754353 0.005770 0.549726 0.068 Uiso 1 1 calc R U . . .
C22 C 0.8851(7) 0.1351(5) 0.6194(4) 0.0679(14) Uani 1 1 d . U . . .
C23 C 0.9077(7) 0.2512(6) 0.6267(4) 0.0706(14) Uani 1 1 d . U . . .
H23 H 0.986439 0.282614 0.673345 0.085 Uiso 1 1 calc R U . . .
C24 C 0.8107(6) 0.3188(5) 0.5632(3) 0.0559(12) Uani 1 1 d . U . . .
H24 H 0.822590 0.397734 0.567356 0.067 Uiso 1 1 calc R U . . .
C25 C 0.3192(5) 0.2626(4) 0.3728(2) 0.0407(9) Uani 1 1 d . U . . .
C26 C 0.2089(5) 0.1791(4) 0.3151(3) 0.0398(9) Uani 1 1 d . U . . .
C27 C 0.2523(5) 0.1323(4) 0.2274(3) 0.0438(10) Uani 1 1 d . U . . .
H27 H 0.354578 0.152114 0.202037 0.053 Uiso 1 1 calc R U . . .
C28 C 0.1415(6) 0.0557(5) 0.1779(3) 0.0529(11) Uani 1 1 d . U . . .
H28 H 0.168138 0.025576 0.118295 0.064 Uiso 1 1 calc R U . . .
C29 C -0.0067(6) 0.0244(5) 0.2165(4) 0.0637(13) Uani 1 1 d . U . . .
H29 H -0.078351 -0.028438 0.183515 0.076 Uiso 1 1 calc R U . . .
C30 C -0.0514(6) 0.0695(5) 0.3027(4) 0.0647(13) Uani 1 1 d . U . . .
H30 H -0.153470 0.048681 0.327731 0.078 Uiso 1 1 calc R U . . .
C31 C 0.0582(6) 0.1470(5) 0.3527(3) 0.0545(11) Uani 1 1 d . U . . .
H31 H 0.029678 0.177353 0.411829 0.065 Uiso 1 1 calc R U . . .

loop_
_atom_site_aniso_label
_atom_site_aniso_U_11
_atom_site_aniso_U_22
_atom_site_aniso_U_33
_atom_site_aniso_U_23
_atom_site_aniso_U_13
_atom_site_aniso_U_12
F1 0.0723(16) 0.0560(18) 0.0592(16) -0.0034(14) 0.0006(12) 0.0043(14)
F2 0.130(3) 0.124(4) 0.100(3) 0.042(3) -0.048(3) 0.004(3)
O1 0.0691(18) 0.059(2) 0.0233(13) -0.0029(13) -0.0098(12) -0.0010(15)
O2 0.0622(17) 0.055(2) 0.0379(15) -0.0104(14) 0.0053(12) -0.0095(16)
O3 0.0726(19) 0.043(2) 0.0339(14) -0.0019(14) -0.0110(12) -0.0036(15)
O4 0.0604(17) 0.061(2) 0.0304(14) -0.0065(13) 0.0064(12) -0.0067(15)
C1 0.0426(17) 0.051(2) 0.0225(15) 0.0009(16) -0.0030(13) 0.0013(17)
C2 0.0409(17) 0.050(2) 0.0240(15) -0.0015(16) -0.0061(13) -0.0003(16)
C3 0.0430(19) 0.052(2) 0.0256(16) 0.0016(17) 0.0019(14) -0.0034(17)
C4 0.0384(17) 0.049(2) 0.0253(16) 0.0024(16) 0.0016(13) -0.0013(17)
C5 0.050(2) 0.048(2) 0.0271(17) 0.0025(17) -0.0015(14) -0.0036(18)
C6 0.050(2) 0.052(3) 0.0312(18) 0.0002(18) -0.0014(15) -0.0010(19)
C7 0.045(2) 0.044(2) 0.042(2) -0.0032(19) 0.0033(16) -0.0018(18)
C8 0.045(2) 0.054(3) 0.0373(19) 0.0092(19) 0.0035(15) 0.0015(18)
C9 0.0417(18) 0.054(3) 0.0234(16) 0.0045(17) 0.0017(13) 0.0005(17)
C10 0.0465(19) 0.051(2) 0.0218(15) -0.0014(16) -0.0049(14) -0.0004(18)
C11 0.0439(18) 0.053(2) 0.0231(16) 0.0013(16) -0.0022(13) 0.0032(18)
C12 0.0480(19) 0.059(3) 0.0318(17) 0.0027(18) -0.0010(15) 0.0045(19)
C13 0.050(2) 0.067(3) 0.039(2) 0.011(2) -0.0058(17) 0.000(2)
C14 0.045(2) 0.084(3) 0.040(2) 0.002(2) 0.0060(16) 0.004(2)
C15 0.061(3) 0.082(3) 0.046(2) -0.012(2) 0.0097(19) 0.013(3)
C16 0.054(2) 0.064(3) 0.040(2) -0.006(2) -0.0003(17) 0.006(2)
C17 0.0472(18) 0.045(2) 0.0251(16) -0.0017(16) -0.0010(14) 0.0047(17)
C18 0.0455(19) 0.054(3) 0.0265(17) 0.0059(17) -0.0008(14) 0.0019(18)
C19 0.0440(19) 0.055(2) 0.0265(17) 0.0054(17) -0.0014(14) -0.0004(18)
C20 0.045(2) 0.064(3) 0.0317(18) 0.0074(18) 0.0006(15) -0.0033(19)
C21 0.063(2) 0.064(3) 0.043(2) 0.017(2) -0.0001(19) -0.004(2)
C22 0.070(3) 0.075(3) 0.055(2) 0.027(3) -0.020(2) 0.003(3)
C23 0.070(3) 0.081(3) 0.055(3) 0.010(3) -0.030(2) -0.006(3)
C24 0.061(2) 0.065(3) 0.038(2) 0.008(2) -0.0142(18) -0.008(2)
C25 0.0461(18) 0.050(2) 0.0254(17) 0.0016(16) -0.0020(14) 0.0044(17)
C26 0.0428(19) 0.045(2) 0.0308(17) -0.0008(17) -0.0045(14) 0.0049(17)
C27 0.0443(19) 0.053(2) 0.0340(18) -0.0008(18) -0.0004(15) 0.0021(18)
C28 0.051(2) 0.066(3) 0.040(2) -0.010(2) -0.0035(17) 0.003(2)
C29 0.059(2) 0.070(3) 0.061(3) -0.016(2) -0.003(2) -0.014(2)
C30 0.056(3) 0.078(3) 0.060(3) -0.012(2) 0.007(2) -0.017(2)
C31 0.053(2) 0.068(3) 0.043(2) -0.006(2) 0.0077(17) -0.005(2)

loop_
_atom_type_symbol
_atom_type_description
_atom_type_scat_dispersion_real
_atom_type_scat_dispersion_imag
_atom_type_scat_source
C C 0.0033 0.0016 'International Tables Vol C Tables 4.2.6.8 and 6.1.1.4'
H H 0.0000 0.0000 'International Tables Vol C Tables 4.2.6.8 and 6.1.1.4'
F F 0.0171 0.0103 'International Tables Vol C Tables 4.2.6.8 and 6.1.1.4'
O O 0.0106 0.0060 'International Tables Vol C Tables 4.2.6.8 and 6.1.1.4'

loop_
_geom_angle_atom_site_label_1
_geom_angle_atom_site_label_2
_geom_angle_atom_site_label_3
_geom_angle
_geom_angle_site_symmetry_1
_geom_angle_site_symmetry_3
_geom_angle_publ_flag
H1A C1 H1B 107.7 . . ?
C2 C1 H1A 108.9 . . ?
C2 C1 H1B 108.9 . . ?
C17 C1 H1A 108.9 . . ?
C17 C1 H1B 108.9 . . ?
C17 C1 C2 113.4(3) . . ?
C1 C2 H2 109.4 . . ?
C3 C2 C1 108.1(3) . . ?
C3 C2 H2 109.4 . . ?
C10 C2 C1 112.3(3) . . ?
C10 C2 H2 109.4 . . ?
C10 C2 C3 108.4(3) . . ?
O1 C3 C2 118.8(4) . . ?
O1 C3 C4 121.3(4) . . ?
C4 C3 C2 119.8(3) . . ?
C5 C4 C3 123.6(4) . . ?
C5 C4 C9 118.5(4) . . ?
C9 C4 C3 117.9(3) . . ?
C4 C5 H5 119.4 . . ?
C6 C5 C4 121.2(4) . . ?
C6 C5 H5 119.4 . . ?
C5 C6 H6 120.9 . . ?
C7 C6 C5 118.2(4) . . ?
C7 C6 H6 120.9 . . ?
F1 C7 C6 117.6(4) . . ?
F1 C7 C8 119.1(4) . . ?
C6 C7 C8 123.3(4) . . ?
C7 C8 H8 121.0 . . ?
C7 C8 C9 118.0(4) . . ?
C9 C8 H8 121.0 . . ?
C4 C9 H9 119.5 . . ?
C8 C9 C4 120.9(3) . . ?
C8 C9 H9 119.5 . . ?
O2 C10 C2 121.4(4) . . ?
O2 C10 C11 120.1(4) . . ?
C11 C10 C2 118.5(4) . . ?
C12 C11 C10 122.4(4) . . ?
C16 C11 C10 118.4(4) . . ?
C16 C11 C12 119.2(4) . . ?
C11 C12 H12 119.9 . . ?
C13 C12 C11 120.3(5) . . ?
C13 C12 H12 119.9 . . ?
C12 C13 H13 120.2 . . ?
C12 C13 C14 119.6(5) . . ?
C14 C13 H13 120.2 . . ?
C13 C14 H14 119.6 . . ?
C15 C14 C13 120.9(4) . . ?
C15 C14 H14 119.6 . . ?
C14 C15 H15 119.9 . . ?
C14 C15 C16 120.2(5) . . ?
C16 C15 H15 119.9 . . ?
C11 C16 C15 119.8(5) . . ?
C11 C16 H16 120.1 . . ?
C15 C16 H16 120.1 . . ?
C1 C17 H17 109.6 . . ?
C1 C17 C18 110.6(4) . . ?
C18 C17 H17 109.6 . . ?
C25 C17 C1 108.8(3) . . ?
C25 C17 H17 109.6 . . ?
C25 C17 C18 108.4(3) . . ?
O3 C18 C17 120.2(4) . . ?
O3 C18 C19 121.2(4) . . ?
C19 C18 C17 118.6(4) . . ?
C20 C19 C18 123.0(4) . . ?
C20 C19 C24 119.2(4) . . ?
C24 C19 C18 117.8(4) . . ?
C19 C20 H20 119.3 . . ?
C19 C20 C21 121.4(4) . . ?
C21 C20 H20 119.3 . . ?
C20 C21 H21 121.5 . . ?
C22 C21 C20 117.0(5) . . ?
C22 C21 H21 121.5 . . ?
F2 C22 C21 117.8(5) . . ?
F2 C22 C23 118.9(5) . . ?
C23 C22 C21 123.2(4) . . ?
C22 C23 H23 121.1 . . ?
C24 C23 C22 117.8(5) . . ?
C24 C23 H23 121.1 . . ?
C19 C24 H24 119.4 . . ?
C23 C24 C19 121.3(5) . . ?
C23 C24 H24 119.4 . . ?
O4 C25 C17 119.3(4) . . ?
O4 C25 C26 120.3(4) . . ?
C26 C25 C17 120.4(3) . . ?
C27 C26 C25 123.0(4) . . ?
C31 C26 C25 117.4(4) . . ?
C31 C26 C27 119.6(4) . . ?
C26 C27 H27 120.3 . . ?
C26 C27 C28 119.3(4) . . ?
C28 C27 H27 120.3 . . ?
C27 C28 H28 119.9 . . ?
C29 C28 C27 120.3(4) . . ?
C29 C28 H28 119.9 . . ?
C28 C29 H29 119.4 . . ?
C30 C29 C28 121.2(4) . . ?
C30 C29 H29 119.4 . . ?
C29 C30 H30 120.5 . . ?
C29 C30 C31 119.1(5) . . ?
C31 C30 H30 120.5 . . ?
C26 C31 C30 120.6(4) . . ?
C26 C31 H31 119.7 . . ?
C30 C31 H31 119.7 . . ?

loop_
_geom_bond_atom_site_label_1
_geom_bond_atom_site_label_2
_geom_bond_distance
_geom_bond_site_symmetry_2
_geom_bond_publ_flag
F1 C7 1.355(5) . ?
F2 C22 1.347(6) . ?
O1 C3 1.220(4) . ?
O2 C10 1.212(5) . ?
O3 C18 1.213(6) . ?
O4 C25 1.222(5) . ?
C1 H1A 0.9700 . ?
C1 H1B 0.9700 . ?
C1 C2 1.543(5) . ?
C1 C17 1.542(6) . ?
C2 H2 0.9800 . ?
C2 C3 1.537(6) . ?
C2 C10 1.513(6) . ?
C3 C4 1.482(6) . ?
C4 C5 1.393(5) . ?
C4 C9 1.402(6) . ?
C5 H5 0.9300 . ?
C5 C6 1.378(7) . ?
C6 H6 0.9300 . ?
C6 C7 1.369(6) . ?
C7 C8 1.374(6) . ?
C8 H8 0.9300 . ?
C8 C9 1.379(7) . ?
C9 H9 0.9300 . ?
C10 C11 1.496(6) . ?
C11 C12 1.401(6) . ?
C11 C16 1.388(7) . ?
C12 H12 0.9300 . ?
C12 C13 1.367(6) . ?
C13 H13 0.9300 . ?
C13 C14 1.395(7) . ?
C14 H14 0.9300 . ?
C14 C15 1.351(8) . ?
C15 H15 0.9300 . ?
C15 C16 1.391(7) . ?
C16 H16 0.9300 . ?
C17 H17 0.9800 . ?
C17 C18 1.544(5) . ?
C17 C25 1.520(6) . ?
C18 C19 1.498(6) . ?
C19 C20 1.366(7) . ?
C19 C24 1.387(6) . ?
C20 H20 0.9300 . ?
C20 C21 1.386(6) . ?
C21 H21 0.9300 . ?
C21 C22 1.380(7) . ?
C22 C23 1.374(9) . ?
C23 H23 0.9300 . ?
C23 C24 1.364(7) . ?
C24 H24 0.9300 . ?
C25 C26 1.492(6) . ?
C26 C27 1.390(6) . ?
C26 C31 1.381(6) . ?
C27 H27 0.9300 . ?
C27 C28 1.390(6) . ?
C28 H28 0.9300 . ?
C28 C29 1.367(7) . ?
C29 H29 0.9300 . ?
C29 C30 1.367(7) . ?
C30 H30 0.9300 . ?
C30 C31 1.394(7) . ?
C31 H31 0.9300 . ?

loop_
_geom_torsion_atom_site_label_1
_geom_torsion_atom_site_label_2
_geom_torsion_atom_site_label_3
_geom_torsion_atom_site_label_4
_geom_torsion
_geom_torsion_site_symmetry_1
_geom_torsion_site_symmetry_2
_geom_torsion_site_symmetry_3
_geom_torsion_site_symmetry_4
_geom_torsion_publ_flag
F1 C7 C8 C9 179.4(4) . . . . ?
F2 C22 C23 C24 178.4(5) . . . . ?
O1 C3 C4 C5 179.3(3) . . . . ?
O1 C3 C4 C9 -0.5(5) . . . . ?
O2 C10 C11 C12 -179.4(4) . . . . ?
O2 C10 C11 C16 0.0(5) . . . . ?
O3 C18 C19 C20 173.5(4) . . . . ?
O3 C18 C19 C24 -6.7(6) . . . . ?
O4 C25 C26 C27 179.5(4) . . . . ?
O4 C25 C26 C31 -1.4(6) . . . . ?
C1 C2 C3 O1 -95.8(4) . . . . ?
C1 C2 C3 C4 82.5(4) . . . . ?
C1 C2 C10 O2 7.8(5) . . . . ?
C1 C2 C10 C11 -172.2(3) . . . . ?
C1 C17 C18 O3 18.2(5) . . . . ?
C1 C17 C18 C19 -160.7(3) . . . . ?
C1 C17 C25 O4 -100.0(4) . . . . ?
C1 C17 C25 C26 78.7(5) . . . . ?
C2 C1 C17 C18 66.8(4) . . . . ?
C2 C1 C17 C25 -174.2(3) . . . . ?
C2 C3 C4 C5 1.0(6) . . . . ?
C2 C3 C4 C9 -178.7(3) . . . . ?
C2 C10 C11 C12 0.6(5) . . . . ?
C2 C10 C11 C16 180.0(3) . . . . ?
C3 C2 C10 O2 -111.5(4) . . . . ?
C3 C2 C10 C11 68.5(4) . . . . ?
C3 C4 C5 C6 179.0(4) . . . . ?
C3 C4 C9 C8 -179.4(4) . . . . ?
C4 C5 C6 C7 0.6(6) . . . . ?
C5 C4 C9 C8 0.9(5) . . . . ?
C5 C6 C7 F1 -179.7(4) . . . . ?
C5 C6 C7 C8 0.4(6) . . . . ?
C6 C7 C8 C9 -0.7(6) . . . . ?
C7 C8 C9 C4 0.0(6) . . . . ?
C9 C4 C5 C6 -1.2(5) . . . . ?
C10 C2 C3 O1 26.0(5) . . . . ?
C10 C2 C3 C4 -155.6(3) . . . . ?
C10 C11 C12 C13 179.1(4) . . . . ?
C10 C11 C16 C15 -179.8(4) . . . . ?
C11 C12 C13 C14 0.5(6) . . . . ?
C12 C11 C16 C15 -0.4(6) . . . . ?
C12 C13 C14 C15 0.0(6) . . . . ?
C13 C14 C15 C16 -0.7(7) . . . . ?
C14 C15 C16 C11 0.9(7) . . . . ?
C16 C11 C12 C13 -0.2(6) . . . . ?
C17 C1 C2 C3 -171.4(3) . . . . ?
C17 C1 C2 C10 69.1(4) . . . . ?
C17 C18 C19 C20 -7.6(5) . . . . ?
C17 C18 C19 C24 172.2(4) . . . . ?
C17 C25 C26 C27 0.8(6) . . . . ?
C17 C25 C26 C31 179.9(4) . . . . ?
C18 C17 C25 O4 20.4(5) . . . . ?
C18 C17 C25 C26 -160.9(4) . . . . ?
C18 C19 C20 C21 177.8(4) . . . . ?
C18 C19 C24 C23 -177.5(4) . . . . ?
C19 C20 C21 C22 0.3(7) . . . . ?
C20 C19 C24 C23 2.3(7) . . . . ?
C20 C21 C22 F2 -178.1(5) . . . . ?
C20 C21 C22 C23 1.1(8) . . . . ?
C21 C22 C23 C24 -0.8(9) . . . . ?
C22 C23 C24 C19 -0.9(8) . . . . ?
C24 C19 C20 C21 -2.0(6) . . . . ?
C25 C17 C18 O3 -101.1(4) . . . . ?
C25 C17 C18 C19 80.0(4) . . . . ?
C25 C26 C27 C28 -179.5(4) . . . . ?
C25 C26 C31 C30 179.9(4) . . . . ?
C26 C27 C28 C29 -1.7(7) . . . . ?
C27 C26 C31 C30 -0.9(7) . . . . ?
C27 C28 C29 C30 1.7(8) . . . . ?
C28 C29 C30 C31 -1.2(9) . . . . ?
C29 C30 C31 C26 0.8(8) . . . . ?
C31 C26 C27 C28 1.3(6) . . . . ?

loop_
_twin_individual_id
_twin_individual_mass_fraction_refined
1 1.7(14)
2 -0.7(14)
